data_7121020
loop_
_publ_author_name
'Wu, Li-Jun'
'Yang, Yuan'
'Song, Ren-Jie'
'Yu, Jiang-Xi'
'Li, Jin-Heng'
'He, De-Liang'

_publ_section_title
;
 An access to 1,3-azasiline-fused quinolinones via oxidative
 heteroannulation involving silyl C(sp<sup>3</sup>)-H functionalization.
;
_journal_issue 11
_journal_name_full 'Chemical communications (Cambridge, England)'
_journal_page_first 1367
_journal_page_last 1370
_journal_paper_doi 10.1039/c7cc08996a
_journal_volume 54
_journal_year 2018
_chemical_formula_sum 'C27 H36 N2 O Si'
_chemical_formula_weight 432.67
_space_group_IT_number 14
_space_group_name_Hall '-P 2ybc'
_space_group_name_H-M_alt 'P 1 21/c 1'
_symmetry_cell_setting monoclinic
_symmetry_space_group_name_Hall '-P 2ybc'
_symmetry_space_group_name_H-M 'P 1 21/c 1'
_atom_sites_solution_hydrogens geom
_atom_sites_solution_primary direct
_atom_sites_solution_secondary difmap
_audit_block_doi 10.5517/ccdc.csd.cc1q61lk
_audit_creation_method SHELXL-97
_audit_update_record
;
2017-11-09 deposited with the CCDC.
2017-12-19 downloaded from the CCDC.
;
_cell_angle_alpha 90.00
_cell_angle_beta 95.643(3)
_cell_angle_gamma 90.00
_cell_formula_units_Z 4
_cell_length_a 12.787(2)
_cell_length_b 16.559(3)
_cell_length_c 11.9492(18)
_cell_measurement_reflns_used 4008
_cell_measurement_temperature 296(2)
_cell_measurement_theta_max 24.64
_cell_measurement_theta_min 2.46
_cell_volume 2517.9(7)
_computing_cell_refinement 'Bruker SAINT'
_computing_data_collection 'Bruker APEX2'
_computing_data_reduction 'Bruker SAINT'
_computing_molecular_graphics 'Bruker SHELXTL'
_computing_publication_material 'Bruker SHELXTL'
_computing_structure_refinement 'SHELXL-97 (Sheldrick, 2008)'
_computing_structure_solution 'SHELXS-97 (Sheldrick, 2008)'
_diffrn_ambient_temperature 296(2)
_diffrn_measured_fraction_theta_full 0.989
_diffrn_measured_fraction_theta_max 0.989
_diffrn_measurement_device_type 'Bruker APEX-II CCD'
_diffrn_measurement_method '\f and \w scans'
_diffrn_radiation_monochromator graphite
_diffrn_radiation_source 'fine-focus sealed tube'
_diffrn_radiation_type MoK\a
_diffrn_radiation_wavelength 0.71073
_diffrn_reflns_av_R_equivalents 0.0254
_diffrn_reflns_av_sigmaI/netI 0.0332
_diffrn_reflns_limit_h_max 16
_diffrn_reflns_limit_h_min -15
_diffrn_reflns_limit_k_max 21
_diffrn_reflns_limit_k_min -20
_diffrn_reflns_limit_l_max 7
_diffrn_reflns_limit_l_min -15
_diffrn_reflns_number 15140
_diffrn_reflns_theta_full 27.49
_diffrn_reflns_theta_max 27.49
_diffrn_reflns_theta_min 1.60
_exptl_absorpt_coefficient_mu 0.114
_exptl_absorpt_correction_T_max 0.9776
_exptl_absorpt_correction_T_min 0.9744
_exptl_absorpt_correction_type multi-scan
_exptl_absorpt_process_details SADDAB
_exptl_crystal_colour COLORLESS
_exptl_crystal_density_diffrn 1.141
_exptl_crystal_density_meas 1.141
_exptl_crystal_density_method 'not measured'
_exptl_crystal_description LUMP
_exptl_crystal_F_000 936
_exptl_crystal_size_max 0.23
_exptl_crystal_size_mid 0.20
_exptl_crystal_size_min 0.20
_refine_diff_density_max 0.219
_refine_diff_density_min -0.203
_refine_diff_density_rms 0.032
_refine_ls_extinction_coef 0.0051(9)
_refine_ls_extinction_expression Fc^*^=kFc[1+0.001xFc^2^\l^3^/sin(2\q)]^-1/4^
_refine_ls_extinction_method SHELXL
_refine_ls_goodness_of_fit_ref 1.029
_refine_ls_hydrogen_treatment constr
_refine_ls_matrix_type full
_refine_ls_number_parameters 288
_refine_ls_number_reflns 5726
_refine_ls_number_restraints 0
_refine_ls_restrained_S_all 1.029
_refine_ls_R_factor_all 0.0691
_refine_ls_R_factor_gt 0.0443
_refine_ls_shift/su_max 0.001
_refine_ls_shift/su_mean 0.000
_refine_ls_structure_factor_coef Fsqd
_refine_ls_weighting_details 'calc w=1/[\s^2^(Fo^2^)+(0.0533P)^2^+0.4792P] where P=(Fo^2^+2Fc^2^)/3'
_refine_ls_weighting_scheme calc
_refine_ls_wR_factor_gt 0.1123
_refine_ls_wR_factor_ref 0.1267
_reflns_number_gt 3974
_reflns_number_total 5726
_reflns_threshold_expression >2sigma(I)
_cod_data_source_file c7cc08996a2.cif
_cod_data_source_block ljh055
_cod_depositor_comments
;
The following automatic conversions were performed:

'_symmetry_cell_setting' value 'Monoclinic' changed to 'monoclinic'
according to
/home/data/users/saulius/crontab/automatic-downloads/rss-feeds/RSC/lib/dictionaries/cif_core.dic
dictionary named 'cif_core.dic' version 2.4.2 from 2011-04-26.

'_exptl_absorpt_correction_type' value 'MULTI-SCAN' changed to
'multi-scan' according to
/home/data/users/saulius/crontab/automatic-downloads/rss-feeds/RSC/lib/dictionaries/cif_core.dic
dictionary named 'cif_core.dic' version 2.4.2 from 2011-04-26.

'_refine_ls_hydrogen_treatment' value 'CONSTR' changed to 'constr'
according to
/home/data/users/saulius/crontab/automatic-downloads/rss-feeds/RSC/lib/dictionaries/cif_core.dic
dictionary named 'cif_core.dic' version 2.4.2 from 2011-04-26.

Automatic conversion script
Id: cif_fix_values 4973 2017-02-22 13:04:09Z antanas 

 Adding full bibliography for 7121020.cif.
;
_cod_original_sg_symbol_H-M P2(1)/c
_cod_database_code 7121020

loop_
_symmetry_equiv_pos_as_xyz
'x, y, z'
'-x, y+1/2, -z+1/2'
'-x, -y, -z'
'x, -y-1/2, z-1/2'

loop_
_atom_site_label
_atom_site_type_symbol
_atom_site_fract_x
_atom_site_fract_y
_atom_site_fract_z
_atom_site_U_iso_or_equiv
_atom_site_adp_type
_atom_site_occupancy
_atom_site_symmetry_multiplicity
_atom_site_calc_flag
_atom_site_refinement_flags
Si1 Si 0.37556(4) 0.12741(3) 0.78673(4) 0.04662(15) Uani 1 1 d .
N2 N 0.22434(11) 0.02450(9) 0.68303(12) 0.0543(4) Uani 1 1 d .
C4 C 0.04801(12) 0.02957(10) 0.72309(14) 0.0475(4) Uani 1 1 d .
N1 N 0.02334(11) 0.11305(8) 0.88504(11) 0.0492(3) Uani 1 1 d .
C1 C 0.10787(13) 0.16126(10) 0.87000(14) 0.0486(4) Uani 1 1 d .
O1 O 0.14114(11) 0.20879(8) 0.94269(11) 0.0702(4) Uani 1 1 d .
C9 C -0.01594(13) 0.05501(10) 0.80438(14) 0.0481(4) Uani 1 1 d .
C12 C 0.50016(15) 0.18208(11) 0.75905(18) 0.0628(5) Uani 1 1 d .
H12 H 0.4974 0.1886 0.6773 0.075 Uiso 1 1 calc R
C21 C -0.02056(15) 0.11817(11) 0.99330(15) 0.0566(4) Uani 1 1 d .
H21A H 0.0364 0.1294 1.0510 0.068 Uiso 1 1 calc R
H21B H -0.0492 0.0657 1.0098 0.068 Uiso 1 1 calc R
C27 C -0.16336(16) 0.17628(12) 1.09231(16) 0.0633(5) Uani 1 1 d .
H27 H -0.1531 0.1338 1.1430 0.076 Uiso 1 1 calc R
C5 C 0.01208(15) -0.03158(12) 0.64947(16) 0.0632(5) Uani 1 1 d .
H5 H 0.0543 -0.0493 0.5953 0.076 Uiso 1 1 calc R
C7 C -0.14833(17) -0.03929(14) 0.7339(2) 0.0783(6) Uani 1 1 d .
H7 H -0.2143 -0.0623 0.7372 0.094 Uiso 1 1 calc R
C11 C 0.26184(13) 0.19774(10) 0.76624(16) 0.0527(4) Uani 1 1 d .
H11A H 0.2657 0.2352 0.8289 0.063 Uiso 1 1 calc R
H11B H 0.2678 0.2290 0.6985 0.063 Uiso 1 1 calc R
C10 C 0.07557(15) 0.20441(11) 0.67378(17) 0.0627(5) Uani 1 1 d .
H10A H 0.0995 0.2036 0.6001 0.094 Uiso 1 1 calc R
H10B H 0.0716 0.2593 0.6990 0.094 Uiso 1 1 calc R
H10C H 0.0072 0.1800 0.6710 0.094 Uiso 1 1 calc R
C3 C 0.15240(12) 0.06809(10) 0.71802(13) 0.0444(4) Uani 1 1 d .
C13 C 0.50770(18) 0.26716(13) 0.8084(2) 0.0905(7) Uani 1 1 d .
H13A H 0.5148 0.2640 0.8890 0.136 Uiso 1 1 calc R
H13B H 0.4452 0.2968 0.7835 0.136 Uiso 1 1 calc R
H13C H 0.5678 0.2942 0.7837 0.136 Uiso 1 1 calc R
C22 C -0.10478(12) 0.18051(10) 1.00177(13) 0.0469(4) Uani 1 1 d .
C18 C 0.33369(14) 0.05200(11) 0.67197(16) 0.0592(5) Uani 1 1 d .
C6 C -0.08498(17) -0.06647(14) 0.6554(2) 0.0788(6) Uani 1 1 d .
H6 H -0.1075 -0.1081 0.6067 0.095 Uiso 1 1 calc R
C2 C 0.15370(12) 0.15646(9) 0.75661(13) 0.0452(4) Uani 1 1 d .
C23 C -0.12208(14) 0.24406(12) 0.92770(16) 0.0607(5) Uani 1 1 d .
H23 H -0.0834 0.2476 0.8659 0.073 Uiso 1 1 calc R
C19 C 0.40096(17) -0.02534(14) 0.6783(2) 0.0959(9) Uani 1 1 d .
H19A H 0.3958 -0.0516 0.7492 0.144 Uiso 1 1 calc R
H19B H 0.4730 -0.0115 0.6714 0.144 Uiso 1 1 calc R
H19C H 0.3761 -0.0611 0.6183 0.144 Uiso 1 1 calc R
C16 C 0.4156(2) 0.13774(17) 1.02478(19) 0.1038(9) Uani 1 1 d .
H16A H 0.3570 0.1738 1.0263 0.156 Uiso 1 1 calc R
H16B H 0.4776 0.1682 1.0133 0.156 Uiso 1 1 calc R
H16C H 0.4264 0.1093 1.0950 0.156 Uiso 1 1 calc R
C26 C -0.23692(19) 0.23462(16) 1.1080(2) 0.0874(7) Uani 1 1 d .
H26 H -0.2761 0.2313 1.1694 0.105 Uiso 1 1 calc R
C25 C -0.25299(18) 0.29764(15) 1.0340(2) 0.0831(7) Uani 1 1 d .
H25 H -0.3028 0.3370 1.0452 0.100 Uiso 1 1 calc R
C14 C 0.60039(16) 0.13381(14) 0.7944(2) 0.0902(8) Uani 1 1 d .
H14A H 0.6603 0.1628 0.7731 0.135 Uiso 1 1 calc R
H14B H 0.5964 0.0821 0.7579 0.135 Uiso 1 1 calc R
H14C H 0.6072 0.1263 0.8745 0.135 Uiso 1 1 calc R
C8 C -0.11534(14) 0.02179(12) 0.80816(17) 0.0635(5) Uani 1 1 d .
H8 H -0.1593 0.0404 0.8601 0.076 Uiso 1 1 calc R
C24 C -0.19585(16) 0.30250(13) 0.94401(19) 0.0706(6) Uani 1 1 d .
H24 H -0.2065 0.3452 0.8936 0.085 Uiso 1 1 calc R
C20 C 0.33357(18) 0.08866(18) 0.55392(17) 0.0894(8) Uani 1 1 d .
H20A H 0.3013 0.0516 0.4993 0.134 Uiso 1 1 calc R
H20B H 0.4046 0.0990 0.5383 0.134 Uiso 1 1 calc R
H20C H 0.2948 0.1384 0.5504 0.134 Uiso 1 1 calc R
C15 C 0.39330(15) 0.07728(12) 0.92905(16) 0.0621(5) Uani 1 1 d .
H15 H 0.4565 0.0438 0.9292 0.074 Uiso 1 1 calc R
C17 C 0.30505(17) 0.02023(15) 0.9558(2) 0.0908(8) Uani 1 1 d .
H17A H 0.3238 -0.0054 1.0270 0.136 Uiso 1 1 calc R
H17B H 0.2947 -0.0202 0.8981 0.136 Uiso 1 1 calc R
H17C H 0.2413 0.0504 0.9589 0.136 Uiso 1 1 calc R

loop_
_atom_site_aniso_label
_atom_site_aniso_U_11
_atom_site_aniso_U_22
_atom_site_aniso_U_33
_atom_site_aniso_U_23
_atom_site_aniso_U_13
_atom_site_aniso_U_12
Si1 0.0473(3) 0.0412(2) 0.0507(3) 0.00399(19) 0.0020(2) -0.00111(19)
N2 0.0465(8) 0.0551(8) 0.0604(9) -0.0144(7) 0.0002(6) 0.0046(6)
C4 0.0467(9) 0.0481(9) 0.0461(9) 0.0024(7) -0.0035(7) 0.0053(7)
N1 0.0549(8) 0.0514(8) 0.0423(8) 0.0038(6) 0.0089(6) 0.0065(6)
C1 0.0518(10) 0.0447(9) 0.0488(10) -0.0002(7) 0.0033(7) 0.0099(7)
O1 0.0733(9) 0.0729(9) 0.0657(9) -0.0249(7) 0.0133(7) -0.0047(7)
C9 0.0484(9) 0.0490(9) 0.0459(9) 0.0089(7) -0.0007(7) 0.0048(7)
C12 0.0584(11) 0.0582(11) 0.0719(13) 0.0136(9) 0.0066(9) -0.0064(9)
C21 0.0654(11) 0.0616(11) 0.0438(9) 0.0079(8) 0.0108(8) 0.0110(9)
C27 0.0740(13) 0.0621(11) 0.0562(11) 0.0028(9) 0.0189(9) 0.0007(9)
C5 0.0599(11) 0.0677(12) 0.0600(12) -0.0112(9) -0.0049(9) -0.0011(9)
C7 0.0580(12) 0.0868(16) 0.0881(16) 0.0084(13) -0.0030(11) -0.0193(11)
C11 0.0575(10) 0.0404(9) 0.0609(11) 0.0029(7) 0.0099(8) 0.0015(7)
C10 0.0653(12) 0.0597(11) 0.0628(12) 0.0202(9) 0.0044(9) 0.0163(9)
C3 0.0469(9) 0.0460(9) 0.0388(8) -0.0004(7) -0.0024(7) 0.0057(7)
C13 0.0804(15) 0.0643(13) 0.126(2) 0.0069(13) 0.0050(14) -0.0240(11)
C22 0.0469(9) 0.0497(9) 0.0444(9) -0.0022(7) 0.0054(7) -0.0037(7)
C18 0.0473(10) 0.0619(11) 0.0681(12) -0.0148(9) 0.0049(8) 0.0063(8)
C6 0.0696(14) 0.0797(15) 0.0831(15) -0.0141(12) -0.0123(12) -0.0142(11)
C2 0.0499(9) 0.0406(8) 0.0452(9) 0.0049(7) 0.0043(7) 0.0085(7)
C23 0.0559(11) 0.0702(12) 0.0576(11) 0.0132(9) 0.0137(8) 0.0084(9)
C19 0.0604(13) 0.0762(15) 0.149(2) -0.0489(15) 0.0008(14) 0.0175(11)
C16 0.129(2) 0.125(2) 0.0540(14) 0.0017(14) -0.0065(13) -0.0163(18)
C26 0.0945(17) 0.0979(17) 0.0761(16) -0.0002(13) 0.0396(13) 0.0193(14)
C25 0.0794(15) 0.0834(16) 0.0882(17) -0.0059(13) 0.0177(12) 0.0273(12)
C14 0.0545(12) 0.0832(16) 0.134(2) 0.0302(15) 0.0141(13) -0.0048(11)
C8 0.0536(11) 0.0702(12) 0.0670(12) 0.0103(10) 0.0073(9) -0.0010(9)
C24 0.0661(13) 0.0677(13) 0.0776(14) 0.0110(10) 0.0058(10) 0.0150(10)
C20 0.0692(14) 0.143(2) 0.0572(13) -0.0218(14) 0.0137(10) -0.0106(14)
C15 0.0577(11) 0.0658(12) 0.0615(12) 0.0158(9) -0.0002(9) -0.0014(9)
C17 0.0734(14) 0.0994(17) 0.0985(18) 0.0558(15) 0.0035(12) -0.0081(12)

loop_
_atom_type_symbol
_atom_type_description
_atom_type_scat_dispersion_real
_atom_type_scat_dispersion_imag
_atom_type_scat_source
C C 0.0033 0.0016 'International Tables Vol C Tables 4.2.6.8 and 6.1.1.4'
H H 0.0000 0.0000 'International Tables Vol C Tables 4.2.6.8 and 6.1.1.4'
N N 0.0061 0.0033 'International Tables Vol C Tables 4.2.6.8 and 6.1.1.4'
O O 0.0106 0.0060 'International Tables Vol C Tables 4.2.6.8 and 6.1.1.4'
Si Si 0.0817 0.0704 'International Tables Vol C Tables 4.2.6.8 and 6.1.1.4'

loop_
_geom_angle_atom_site_label_1
_geom_angle_atom_site_label_2
_geom_angle_atom_site_label_3
_geom_angle
C11 Si1 C15 114.67(9)
C11 Si1 C12 109.79(8)
C15 Si1 C12 109.88(9)
C11 Si1 C18 98.97(8)
C15 Si1 C18 111.31(9)
C12 Si1 C18 111.88(9)
C3 N2 C18 124.87(14)
C5 C4 C9 118.74(16)
C5 C4 C3 121.96(16)
C9 C4 C3 119.29(14)
C1 N1 C9 122.50(14)
C1 N1 C21 117.32(14)
C9 N1 C21 119.97(14)
O1 C1 N1 120.53(16)
O1 C1 C2 121.86(16)
N1 C1 C2 117.50(14)
C8 C9 C4 120.25(16)
C8 C9 N1 120.68(16)
C4 C9 N1 119.04(15)
C13 C12 C14 110.79(18)
C13 C12 Si1 113.38(15)
C14 C12 Si1 113.46(13)
C13 C12 H12 106.2
C14 C12 H12 106.2
Si1 C12 H12 106.2
N1 C21 C22 116.07(14)
N1 C21 H21A 108.3
C22 C21 H21A 108.3
N1 C21 H21B 108.3
C22 C21 H21B 108.3
H21A C21 H21B 107.4
C26 C27 C22 120.27(19)
C26 C27 H27 119.9
C22 C27 H27 119.9
C6 C5 C4 121.09(19)
C6 C5 H5 119.5
C4 C5 H5 119.5
C6 C7 C8 120.93(19)
C6 C7 H7 119.5
C8 C7 H7 119.5
C2 C11 Si1 114.67(11)
C2 C11 H11A 108.6
Si1 C11 H11A 108.6
C2 C11 H11B 108.6
Si1 C11 H11B 108.6
H11A C11 H11B 107.6
C2 C10 H10A 109.5
C2 C10 H10B 109.5
H10A C10 H10B 109.5
C2 C10 H10C 109.5
H10A C10 H10C 109.5
H10B C10 H10C 109.5
N2 C3 C4 116.84(14)
N2 C3 C2 130.80(15)
C4 C3 C2 112.36(13)
C12 C13 H13A 109.5
C12 C13 H13B 109.5
H13A C13 H13B 109.5
C12 C13 H13C 109.5
H13A C13 H13C 109.5
H13B C13 H13C 109.5
C27 C22 C23 118.54(16)
C27 C22 C21 117.83(15)
C23 C22 C21 123.51(15)
N2 C18 C20 106.64(15)
N2 C18 C19 105.44(16)
C20 C18 C19 108.91(18)
N2 C18 Si1 109.80(11)
C20 C18 Si1 112.30(15)
C19 C18 Si1 113.33(14)
C7 C6 C5 119.5(2)
C7 C6 H6 120.2
C5 C6 H6 120.2
C1 C2 C3 108.79(13)
C1 C2 C11 109.32(14)
C3 C2 C11 115.46(13)
C1 C2 C10 105.03(13)
C3 C2 C10 107.98(14)
C11 C2 C10 109.75(14)
C24 C23 C22 120.92(18)
C24 C23 H23 119.5
C22 C23 H23 119.5
C18 C19 H19A 109.5
C18 C19 H19B 109.5
H19A C19 H19B 109.5
C18 C19 H19C 109.5
H19A C19 H19C 109.5
H19B C19 H19C 109.5
C15 C16 H16A 109.5
C15 C16 H16B 109.5
H16A C16 H16B 109.5
C15 C16 H16C 109.5
H16A C16 H16C 109.5
H16B C16 H16C 109.5
C25 C26 C27 120.6(2)
C25 C26 H26 119.7
C27 C26 H26 119.7
C24 C25 C26 119.8(2)
C24 C25 H25 120.1
C26 C25 H25 120.1
C12 C14 H14A 109.5
C12 C14 H14B 109.5
H14A C14 H14B 109.5
C12 C14 H14C 109.5
H14A C14 H14C 109.5
H14B C14 H14C 109.5
C7 C8 C9 119.39(19)
C7 C8 H8 120.3
C9 C8 H8 120.3
C25 C24 C23 119.9(2)
C25 C24 H24 120.1
C23 C24 H24 120.1
C18 C20 H20A 109.5
C18 C20 H20B 109.5
H20A C20 H20B 109.5
C18 C20 H20C 109.5
H20A C20 H20C 109.5
H20B C20 H20C 109.5
C16 C15 C17 109.66(19)
C16 C15 Si1 112.60(15)
C17 C15 Si1 115.74(13)
C16 C15 H15 106.0
C17 C15 H15 106.0
Si1 C15 H15 106.0
C15 C17 H17A 109.5
C15 C17 H17B 109.5
H17A C17 H17B 109.5
C15 C17 H17C 109.5
H17A C17 H17C 109.5
H17B C17 H17C 109.5

loop_
_geom_bond_atom_site_label_1
_geom_bond_atom_site_label_2
_geom_bond_distance
Si1 C11 1.8603(17)
Si1 C15 1.8859(19)
Si1 C12 1.8897(19)
Si1 C18 1.8926(19)
N2 C3 1.272(2)
N2 C18 1.489(2)
C4 C5 1.390(2)
C4 C9 1.395(2)
C4 C3 1.486(2)
N1 C1 1.370(2)
N1 C9 1.418(2)
N1 C21 1.462(2)
C1 O1 1.217(2)
C1 C2 1.530(2)
C9 C8 1.390(2)
C12 C13 1.527(3)
C12 C14 1.534(3)
C12 H12 0.9800
C21 C22 1.502(2)
C21 H21A 0.9700
C21 H21B 0.9700
C27 C26 1.374(3)
C27 C22 1.377(2)
C27 H27 0.9300
C5 C6 1.377(3)
C5 H5 0.9300
C7 C6 1.374(3)
C7 C8 1.384(3)
C7 H7 0.9300
C11 C2 1.537(2)
C11 H11A 0.9700
C11 H11B 0.9700
C10 C2 1.554(2)
C10 H10A 0.9600
C10 H10B 0.9600
C10 H10C 0.9600
C3 C2 1.534(2)
C13 H13A 0.9600
C13 H13B 0.9600
C13 H13C 0.9600
C22 C23 1.379(2)
C18 C20 1.536(3)
C18 C19 1.540(3)
C6 H6 0.9300
C23 C24 1.379(3)
C23 H23 0.9300
C19 H19A 0.9600
C19 H19B 0.9600
C19 H19C 0.9600
C16 C15 1.526(3)
C16 H16A 0.9600
C16 H16B 0.9600
C16 H16C 0.9600
C26 C25 1.370(3)
C26 H26 0.9300
C25 C24 1.360(3)
C25 H25 0.9300
C14 H14A 0.9600
C14 H14B 0.9600
C14 H14C 0.9600
C8 H8 0.9300
C24 H24 0.9300
C20 H20A 0.9600
C20 H20B 0.9600
C20 H20C 0.9600
C15 C17 1.529(3)
C15 H15 0.9800
C17 H17A 0.9600
C17 H17B 0.9600
C17 H17C 0.9600

loop_
_geom_torsion_atom_site_label_1
_geom_torsion_atom_site_label_2
_geom_torsion_atom_site_label_3
_geom_torsion_atom_site_label_4
_geom_torsion
C9 N1 C1 O1 -177.88(15)
C21 N1 C1 O1 -3.2(2)
C9 N1 C1 C2 5.7(2)
C21 N1 C1 C2 -179.67(13)
C5 C4 C9 C8 -2.6(2)
C3 C4 C9 C8 177.77(15)
C5 C4 C9 N1 175.33(15)
C3 C4 C9 N1 -4.3(2)
C1 N1 C9 C8 -163.88(15)
C21 N1 C9 C8 21.6(2)
C1 N1 C9 C4 18.2(2)
C21 N1 C9 C4 -156.26(15)
C11 Si1 C12 C13 41.94(18)
C15 Si1 C12 C13 -85.05(17)
C18 Si1 C12 C13 150.79(16)
C11 Si1 C12 C14 169.47(16)
C15 Si1 C12 C14 42.48(19)
C18 Si1 C12 C14 -81.68(18)
C1 N1 C21 C22 89.05(19)
C9 N1 C21 C22 -96.18(18)
C9 C4 C5 C6 0.4(3)
C3 C4 C5 C6 -179.93(17)
C15 Si1 C11 C2 -70.55(15)
C12 Si1 C11 C2 165.19(13)
C18 Si1 C11 C2 47.95(14)
C18 N2 C3 C4 -179.99(15)
C18 N2 C3 C2 0.4(3)
C5 C4 C3 N2 -30.0(2)
C9 C4 C3 N2 149.69(15)
C5 C4 C3 C2 149.69(16)
C9 C4 C3 C2 -30.66(19)
C26 C27 C22 C23 -0.3(3)
C26 C27 C22 C21 176.0(2)
N1 C21 C22 C27 166.61(16)
N1 C21 C22 C23 -17.4(3)
C3 N2 C18 C20 -88.4(2)
C3 N2 C18 C19 155.89(18)
C3 N2 C18 Si1 33.5(2)
C11 Si1 C18 N2 -51.50(14)
C15 Si1 C18 N2 69.50(14)
C12 Si1 C18 N2 -167.15(12)
C11 Si1 C18 C20 66.96(15)
C15 Si1 C18 C20 -172.04(14)
C12 Si1 C18 C20 -48.68(16)
C11 Si1 C18 C19 -169.11(16)
C15 Si1 C18 C19 -48.11(18)
C12 Si1 C18 C19 75.25(18)
C8 C7 C6 C5 -1.0(3)
C4 C5 C6 C7 1.4(3)
O1 C1 C2 C3 144.41(16)
N1 C1 C2 C3 -39.22(18)
O1 C1 C2 C11 17.5(2)
N1 C1 C2 C11 -166.11(13)
O1 C1 C2 C10 -100.19(18)
N1 C1 C2 C10 76.18(17)
N2 C3 C2 C1 -130.19(18)
C4 C3 C2 C1 50.23(17)
N2 C3 C2 C11 -6.9(2)
C4 C3 C2 C11 173.53(13)
N2 C3 C2 C10 116.34(19)
C4 C3 C2 C10 -63.24(17)
Si1 C11 C2 C1 99.42(14)
Si1 C11 C2 C3 -23.59(18)
Si1 C11 C2 C10 -145.88(13)
C27 C22 C23 C24 0.4(3)
C21 C22 C23 C24 -175.59(18)
C22 C27 C26 C25 0.0(4)
C27 C26 C25 C24 0.1(4)
C6 C7 C8 C9 -1.1(3)
C4 C9 C8 C7 2.9(3)
N1 C9 C8 C7 -174.93(17)
C26 C25 C24 C23 0.0(4)
C22 C23 C24 C25 -0.3(3)
C11 Si1 C15 C16 -62.60(18)
C12 Si1 C15 C16 61.62(18)
C18 Si1 C15 C16 -173.89(16)
C11 Si1 C15 C17 64.65(19)
C12 Si1 C15 C17 -171.13(16)
C18 Si1 C15 C17 -46.64(19)
